data_2009643
loop_
_publ_author_name
'Ohishi, H.'
'Tsujibo, H.'
'Inoue, M.'
'Inamori, Y.'
'Ishida, N.'

_publ_section_title
;
 Stable conformations of hinokitiol and tropolone
;
_journal_issue 4
_journal_name_full 'Acta Crystallographica Section C'
_journal_page_first 587
_journal_page_last 589
_journal_paper_doi 10.1107/S0108270193008133
_journal_volume 50
_journal_year 1994
_chemical_formula_sum 'C10 H12 O2'
_chemical_formula_weight 164.204
_symmetry_cell_setting monoclinic
_symmetry_space_group_name_Hall '-I 2b'
_symmetry_space_group_name_H-M 'I 1 1 2/b'
_atom_type_scat_source IntTabIV
_cell_angle_alpha 90.
_cell_angle_beta 90.
_cell_angle_gamma 90.750(10)
_cell_formula_units_Z 8
_cell_length_a 15.968(2)
_cell_length_b 17.035(3)
_cell_length_c 6.4530(10)
_cell_measurement_reflns_used 25
_cell_measurement_temperature 293
_cell_measurement_theta_max 25.09
_cell_measurement_theta_min 29.49
_cell_volume 1755.2(5)
_diffrn_measurement_device 'Rigaku automated four-circle'
_diffrn_measurement_method \w-2\q
_diffrn_radiation_type CuK\a
_diffrn_radiation_wavelength 1.5418
_diffrn_reflns_av_R_equivalents 0
_diffrn_reflns_limit_h_max 18
_diffrn_reflns_limit_h_min -18
_diffrn_reflns_limit_k_max 0
_diffrn_reflns_limit_k_min -20
_diffrn_reflns_limit_l_max 6
_diffrn_reflns_limit_l_min 0
_diffrn_reflns_number 2182
_diffrn_reflns_theta_max 62.5
_diffrn_standards_decay_% 7.8
_diffrn_standards_interval_count 100
_diffrn_standards_number 4
_exptl_absorpt_coefficient_mu 6.54
_exptl_absorpt_correction_T_max 0.93
_exptl_absorpt_correction_T_min 0.83
_exptl_absorpt_correction_type empirical
_exptl_crystal_colour colourless
_exptl_crystal_density_diffrn 1.2428
_exptl_crystal_description platelet
_exptl_crystal_size_max 0.50
_exptl_crystal_size_mid 0.50
_exptl_crystal_size_min 0.20
_refine_diff_density_max 0.31
_refine_diff_density_min -0.11
_refine_ls_goodness_of_fit_obs 1.232
_refine_ls_hydrogen_treatment refxyz
_refine_ls_number_parameters 110
_refine_ls_number_reflns 1014
_refine_ls_R_factor_obs 0.0564
_refine_ls_shift/esd_max 0.11
_refine_ls_structure_factor_coef F
_refine_ls_weighting_details 'w = 1/[\s(F~o~)^2^ - 4.06302F~o~ +0.17053F~o~^2^]'
_refine_ls_weighting_scheme calc
_refine_ls_wR_factor_obs 0.0576
_reflns_number_observed 1014
_reflns_number_total 1143
_reflns_observed_criterion F>3.0\s(F)
_cod_data_source_file oh1029.cif
_cod_data_source_block oh1029_structure_1_of_1
_cod_depositor_comments
;
The following automatic conversions were performed:

'_refine_ls_weighting_scheme' value '1/[\s(F~o~)^2^ - 4.06302F~o~
+0.17053F~o~^2^]' was changed to 'calc'. New tag
'_refine_ls_weighting_details' was created. The value of the new tag
was set to 'w = 1/[\s(F~o~)^2^ - 4.06302F~o~ +0.17053F~o~^2^]'.

Automatic conversion script
Id: cif_fix_values 3143 2015-03-26 13:38:13Z robertas 
;
_cod_database_code 2009643

loop_
_atom_site_label
_atom_site_fract_x
_atom_site_fract_y
_atom_site_fract_z
O2 .7270(3) .0274(3) .6011(8)
O1 .6228(3) .0094(3) .8948(8)
C1 .5954(3) .0490(4) .7260(10)
C2 .6560(3) .0577(4) .5600(10)
C3 .6380(4) .0959(5) .3640(10)
C4 .5679(4) .1329(4) .2960(10)
C5 .4903(4) .1456(4) .4050(10)
C6 .4648(4) .1187(4) .5970(10)
C7 .5136(3) .0750(4) .7430(10)
C8 .3787(3) .1378(4) .6790(10)
C9 .3148(4) .1656(5) .5170(10)
C10 .3837(4) .1971(6) .8520(10)
H1 .620(4) .047(4) 1.030(10)
H2 .482(4) .059(4) .890(10)
H3 .570(4) .155(4) .140(10)
H4 .688(4) .095(4) .250(10)
H5 .447(4) .183(4) .330(10)
H6 .355(4) .082(4) .740(10)
H7 .306(4) .121(4) .400(10)
H8 .257(4) .178(4) .590(10)
H9 .338(4) .219(4) .450(10)
H10 .412(4) .250(4) .790(10)
H11 .321(4) .209(4) .910(10)
H12 .420(4) .172(4) .980(10)

loop_
_geom_angle_atom_site_label_1
_geom_angle_atom_site_label_2
_geom_angle_atom_site_label_3
_geom_angle
_geom_angle_publ_flag
O1 C1 C2 115.1(4) yes
O1 C1 C7 113.8(4) yes
C2 C1 C7 131.1(4) yes
O2 C2 C1 113.7(4) yes
O2 C2 C3 122.8(4) yes
C1 C2 C3 123.5(4) yes
C2 C3 C4 131.0(4) yes
C3 C4 C5 128.6(5) yes
C4 C5 C6 129.5(4) yes
C5 C6 C7 127.0(4) yes
C5 C6 C8 120.5(4) yes
C7 C6 C8 112.4(4) yes
C1 C7 C6 129.0(4) yes
C6 C8 C9 115.7(4) yes
C6 C8 C10 111.3(4) yes
C9 C8 C10 109.2(5) yes

loop_
_geom_bond_atom_site_label_1
_geom_bond_atom_site_label_2
_geom_bond_distance
_geom_bond_publ_flag
O2 C2 1.279(8) yes
O1 C1 1.359(8) yes
C1 C2 1.447(9) yes
C1 C7 1.390(9) yes
C2 C3 1.460(10) yes
C3 C4 1.360(10) yes
C4 C5 1.440(10) yes
C5 C6 1.380(10) yes
C6 C7 1.437(9) yes
C6 C8 1.514(9) yes
C8 C9 1.540(10) yes
C8 C10 1.510(10) yes
O2 H1 1.08(7) no
C3 H4 1.07(7) no
C4 H3 1.07(7) no
C5 H5 1.07(7) no
C7 H2 1.12(7) no
C8 H6 1.09(7) no
C9 H7 1.06(7) no
C9 H8 1.07(7) no
C9 H9 1.07(7) no
C10 H10 1.08(7) no
C10 H11 1.08(7) no
C10 H12 1.10(7) no

loop_
_geom_torsion_atom_site_label_1
_geom_torsion_atom_site_label_2
_geom_torsion_atom_site_label_3
_geom_torsion_atom_site_label_4
_geom_torsion
O1 C1 C2 O2 -0.8(5)
O1 C1 C2 C3 178.0(7)
C7 C1 C2 O2 178.1(8)
C7 C1 C2 C3 -3.0(6)
O1 C1 C7 C6 179.6(8)
C2 C1 C7 C6 0.6(7)
O2 C2 C3 C4 -178.0(10)
C1 C2 C3 C4 3.3(8)
C2 C3 C4 C5 0.9(7)
C3 C4 C5 C6 -5.6(8)
C4 C5 C6 C7 4.8(7)
C4 C5 C6 C8 -178.4(8)
C5 C6 C7 C1 -1.2(7)
C8 C6 C7 C1 -178.2(8)
C5 C6 C8 C9 17.6(6)
C5 C6 C8 C10 -107.8(7)
C7 C6 C8 C9 -165.2(7)
C7 C6 C8 C10 69.4(6)
